data_1574802
loop_
_publ_author_name
'Sun, Ruikang'
'Zhang, Pei'
'Yan, Yong'
'Zhu, Jie'
'Chen, Qirui'
'Yang, Chi'
'Lin, Aijun'
'Li, Xuanyi'
'Gao, Shang'
'Yao, Hequan'

_publ_section_title
;
 Single-carbon-atom transfer to <i>para</i>-quinone methides from
 TMSCF<sub>2</sub>Br.
;
_journal_issue 27
_journal_name_full 'Chemical science'
_journal_page_first 12324
_journal_page_last 12331
_journal_paper_doi 10.1039/d5sc03234b
_journal_volume 16
_journal_year 2025
_chemical_formula_moiety 'C29 H40 O4'
_chemical_formula_sum 'C29 H40 O4'
_chemical_formula_weight 452.61
_space_group_crystal_system triclinic
_space_group_IT_number 2
_space_group_name_Hall '-P 1'
_space_group_name_H-M_alt 'P -1'
_atom_sites_solution_hydrogens geom
_atom_sites_solution_primary dual
_audit_creation_date 2024-05-18
_audit_creation_method
;
Olex2 1.5-alpha
(compiled 2024.02.16 svn.r378c4104 for OlexSys, GUI svn.r6928)
;
_audit_update_record
;
2024-05-18 deposited with the CCDC.	2025-06-04 downloaded from the CCDC.
;
_cell_angle_alpha 90.188(2)
_cell_angle_beta 102.380(2)
_cell_angle_gamma 104.147(2)
_cell_formula_units_Z 4
_cell_length_a 10.6394(6)
_cell_length_b 10.7112(6)
_cell_length_c 23.9695(13)
_cell_measurement_reflns_used 5302
_cell_measurement_temperature 170
_cell_measurement_theta_max 26.352
_cell_measurement_theta_min 2.195
_cell_volume 2582.7(3)
_computing_cell_refinement 'SAINT V8.40A (Bruker, 2019)'
_computing_data_reduction 'SAINT V8.40A (Bruker, 2019)'
_computing_molecular_graphics 'Olex2 1.5-alpha (Dolomanov et al., 2009)'
_computing_publication_material 'Olex2 1.5-alpha (Dolomanov et al., 2009)'
_computing_structure_refinement 'SHELXL 2019/3 (Sheldrick, 2015)'
_computing_structure_solution 'SHELXT 2018/2 (Sheldrick, 2018)'
_diffrn_ambient_temperature 170
_diffrn_measured_fraction_theta_full 0.988
_diffrn_measured_fraction_theta_max 0.971
_diffrn_measurement_device_type 'Bruker D8 VENTURE'
_diffrn_measurement_method '\f and \w scans'
_diffrn_radiation_type MoK\a
_diffrn_radiation_wavelength 0.71073
_diffrn_reflns_av_R_equivalents 0
_diffrn_reflns_av_unetI/netI 0.1508
_diffrn_reflns_Laue_measured_fraction_full 0.988
_diffrn_reflns_Laue_measured_fraction_max 0.971
_diffrn_reflns_number 10326
_diffrn_reflns_point_group_measured_fraction_full 0.988
_diffrn_reflns_point_group_measured_fraction_max 0.971
_diffrn_reflns_theta_full 25.242
_diffrn_reflns_theta_max 26.423
_diffrn_reflns_theta_min 1.964
_diffrn_source_current 1.4
_diffrn_source_power 0.07
_diffrn_source_voltage 50.0
_diffrn_standards_number 0
_exptl_absorpt_coefficient_mu 0.076
_exptl_absorpt_correction_T_max 0.8562
_exptl_absorpt_correction_T_min 0.5236
_exptl_absorpt_correction_type multi-scan
_exptl_absorpt_process_details
;
 TWINABS-2012/1 (Bruker,2012) was used for absorption correction.
 
For component 1:
 wR2(int) was 0.0924 before and 0.0591 after correction.
 
For component 2:
 wR2(int) was 0.1476 before and 0.0673 after correction.
 The Ratio of minimum to maximum transmission is 0.74.

Final HKLF 4 output contains 34364 reflections, Rint = 0.0678
 (16816 with I > 3sig(I), Rint = 0.0559)
;
_exptl_crystal_colour colourless
_exptl_crystal_colour_primary colourless
_exptl_crystal_density_diffrn 1.164
_exptl_crystal_description block
_exptl_crystal_F_000 984
_exptl_crystal_size_max 0.15
_exptl_crystal_size_mid 0.08
_exptl_crystal_size_min 0.05
_refine_diff_density_max 0.552
_refine_diff_density_min -0.306
_refine_diff_density_rms 0.070
_refine_ls_extinction_method none
_refine_ls_goodness_of_fit_ref 1.049
_refine_ls_hydrogen_treatment constr
_refine_ls_matrix_type full
_refine_ls_number_parameters 615
_refine_ls_number_reflns 10326
_refine_ls_number_restraints 0
_refine_ls_restrained_S_all 1.049
_refine_ls_R_factor_all 0.1420
_refine_ls_R_factor_gt 0.0866
_refine_ls_shift/su_max 0.001
_refine_ls_shift/su_mean 0.000
_refine_ls_structure_factor_coef Fsqd
_refine_ls_weighting_details 'w=1/[\s^2^(Fo^2^)+(0.1206P)^2^+1.8926P] where P=(Fo^2^+2Fc^2^)/3'
_refine_ls_weighting_scheme calc
_refine_ls_wR_factor_gt 0.2220
_refine_ls_wR_factor_ref 0.2458
_reflns_Friedel_coverage 0.000
_reflns_number_gt 6371
_reflns_number_total 10326
_reflns_threshold_expression 'I > 2\s(I)'
_cod_data_source_file d5sc03234b2.cif
_cod_data_source_block mo_20240958_0m_4
_cod_depositor_comments 'Adding full bibliography for 1574802.cif.'
_cod_database_code 1574802
_shelx_shelxl_version_number 2019/3
_shelx_space_group_comment
;
The symmetry employed for this shelxl refinement is uniquely defined
by the following loop, which should always be used as a source of
symmetry information in preference to the above space-group names.
They are only intended as comments.
;
_shelx_estimated_absorpt_t_max 0.996
_shelx_estimated_absorpt_t_min 0.989
_olex2_refinement_description
;
1. Fixed Uiso
 At 1.2 times of:
  All C(H) groups, All C(H,H) groups
 At 1.5 times of:
  All C(H,H,H) groups, All O(H) groups
2.a Ternary CH refined with riding coordinates:
 C10(H10), C8(H8), C12(H12), C42(H42), C46(H46), C44(H44)
2.b Secondary CH2 refined with riding coordinates:
 C23(H23A,H23B), C57(H57A,H57B)
2.c Aromatic/amide H refined with riding coordinates:
 C39(H39), C41(H41), C6(H6), C26(H26), C48(H48), C14(H14), C18(H18), C49(H49),
 C17(H17), C52(H52), C16(H16), C51(H51), C50(H50), C15(H15)
2.d Idealised Me refined as rotating group:
 C53(H53A,H53B,H53C), C61(H61A,H61B,H61C), C33(H33A,H33B,H33C), C19(H19A,H19B,
 H19C), C25(H25A,H25B,H25C), C1(H1A,H1B,H1C), C63(H63A,H63B,H63C), C32(H32A,
 H32B,H32C), C28(H28A,H28B,H28C), C62(H62A,H62B,H62C), C66(H66A,H66B,H66C),
 C30(H30A,H30B,H30C), C65(H65A,H65B,H65C), C29(H29A,H29B,H29C), C59(H59A,H59B,
 H59C), C34(H34A,H34B,H34C), C24(H24A,H24B,H24C), C58(H58A,H58B,H58C)
2.e Idealised tetrahedral OH refined as rotating group:
 O31(H31), O64(H64)
;
_olex2_submission_special_instructions 'No special instructions were received'

loop_
_space_group_symop_operation_xyz
'x, y, z'
'-x, -y, -z'

loop_
_atom_site_label
_atom_site_type_symbol
_atom_site_fract_x
_atom_site_fract_y
_atom_site_fract_z
_atom_site_U_iso_or_equiv
_atom_site_adp_type
_atom_site_occupancy
_atom_site_site_symmetry_order
_atom_site_calc_flag
_atom_site_refinement_flags_posn
_atom_site_refinement_flags_adp
_atom_site_refinement_flags_occupancy
_atom_site_disorder_assembly
_atom_site_disorder_group
O9 O 0.4656(2) 0.7199(2) 0.27882(9) 0.0313(5) Uani 1 1 d . . . . .
O31 O 0.3513(2) 1.1594(2) 0.42246(10) 0.0331(5) Uani 1 1 d . . . . .
H31 H 0.384275 1.227446 0.407918 0.050 Uiso 1 1 calc R U . . .
O64 O 0.6502(2) 0.7348(2) 0.07733(10) 0.0324(5) Uani 1 1 d . . . . .
H64 H 0.604897 0.780081 0.088363 0.049 Uiso 1 1 calc R U . . .
O22 O 0.5163(2) 0.6450(2) 0.39520(9) 0.0313(5) Uani 1 1 d . . . . .
O56 O 0.4816(2) 0.1391(2) 0.10533(10) 0.0351(6) Uani 1 1 d . . . . .
O21 O 0.4387(3) 0.4364(2) 0.40740(10) 0.0416(6) Uani 1 1 d . . . . .
O55 O 0.5587(3) -0.0337(2) 0.09278(10) 0.0430(6) Uani 1 1 d . . . . .
O43 O 0.5370(2) 0.2425(2) 0.22130(10) 0.0391(6) Uani 1 1 d . . . . .
C38 C 0.5298(3) 0.5438(3) 0.11576(12) 0.0220(6) Uani 1 1 d . . . . .
C3 C 0.4712(3) 1.0256(3) 0.38426(13) 0.0237(7) Uani 1 1 d . . . . .
C37 C 0.6497(3) 0.6291(3) 0.11041(13) 0.0246(7) Uani 1 1 d . . . . .
C4 C 0.3504(3) 1.0529(3) 0.38850(13) 0.0250(7) Uani 1 1 d . . . . .
C39 C 0.5380(3) 0.4359(3) 0.14754(13) 0.0258(7) Uani 1 1 d . . . . .
H39 H 0.458324 0.375677 0.150823 0.031 Uiso 1 1 calc R U . . .
C36 C 0.7746(3) 0.6070(3) 0.13607(13) 0.0268(7) Uani 1 1 d . . . . .
C5 C 0.2259(3) 0.9708(3) 0.36335(13) 0.0269(7) Uani 1 1 d . . . . .
C20 C 0.4504(3) 0.5259(3) 0.37629(14) 0.0287(7) Uani 1 1 d . . . . .
C41 C 0.7753(3) 0.5007(3) 0.16828(13) 0.0286(7) Uani 1 1 d . . . . .
H41 H 0.858176 0.485995 0.186971 0.034 Uiso 1 1 calc R U . . .
C6 C 0.2261(3) 0.8646(3) 0.32987(13) 0.0277(7) Uani 1 1 d . . . . .
H6 H 0.143342 0.810756 0.310178 0.033 Uiso 1 1 calc R U . . .
C7 C 0.3421(3) 0.8340(3) 0.32404(13) 0.0251(7) Uani 1 1 d . . . . .
C10 C 0.4806(3) 0.5907(3) 0.27660(13) 0.0279(7) Uani 1 1 d . . . . .
H10 H 0.445511 0.555261 0.236075 0.033 Uiso 1 1 calc R U . . .
C54 C 0.5478(3) 0.0499(3) 0.12360(14) 0.0295(7) Uani 1 1 d . . . . .
C8 C 0.3347(3) 0.7208(3) 0.28491(13) 0.0262(7) Uani 1 1 d . . . . .
H8 H 0.284012 0.735468 0.246313 0.031 Uiso 1 1 calc R U . . .
C11 C 0.3878(3) 0.5136(3) 0.31268(13) 0.0282(7) Uani 1 1 d . . . . .
C12 C 0.2703(3) 0.5796(3) 0.29882(13) 0.0276(7) Uani 1 1 d . . . . .
H12 H 0.215070 0.537432 0.261286 0.033 Uiso 1 1 calc R U . . .
C2 C 0.6094(3) 1.1126(3) 0.41302(13) 0.0272(7) Uani 1 1 d . . . . .
C26 C 0.4625(3) 0.9151(3) 0.35135(12) 0.0243(7) Uani 1 1 d . . . . .
H26 H 0.542299 0.894504 0.347513 0.029 Uiso 1 1 calc R U . . .
C40 C 0.6589(3) 0.4144(3) 0.17435(13) 0.0267(7) Uani 1 1 d . . . . .
C60 C 0.3919(3) 0.5632(3) 0.08697(14) 0.0293(7) Uani 1 1 d . . . . .
C13 C 0.1760(3) 0.5559(3) 0.33931(13) 0.0282(7) Uani 1 1 d . . . . .
C42 C 0.6667(3) 0.3053(3) 0.21402(13) 0.0297(7) Uani 1 1 d . . . . .
H42 H 0.718483 0.346177 0.252299 0.036 Uiso 1 1 calc R U . . .
C46 C 0.7312(3) 0.1946(3) 0.20057(14) 0.0324(8) Uani 1 1 d . . . . .
H46 H 0.787483 0.180975 0.238042 0.039 Uiso 1 1 calc R U . . .
C45 C 0.6132(3) 0.0718(3) 0.18777(14) 0.0333(8) Uani 1 1 d . . . . .
C48 C 0.7887(3) 0.2462(3) 0.10352(14) 0.0342(8) Uani 1 1 d . . . . .
H48 H 0.705459 0.266110 0.090468 0.041 Uiso 1 1 calc R U . . .
C47 C 0.8237(3) 0.2138(3) 0.15899(15) 0.0324(7) Uani 1 1 d . . . . .
C14 C 0.0512(3) 0.4722(3) 0.31975(15) 0.0378(8) Uani 1 1 d . . . . .
H14 H 0.027057 0.434919 0.281745 0.045 Uiso 1 1 calc R U . . .
C53 C 0.6588(4) -0.0486(3) 0.20787(15) 0.0365(8) Uani 1 1 d . . . . .
H53A H 0.581252 -0.122592 0.203167 0.055 Uiso 1 1 calc R U . . .
H53B H 0.704673 -0.034671 0.248297 0.055 Uiso 1 1 calc R U . . .
H53C H 0.719492 -0.065795 0.185024 0.055 Uiso 1 1 calc R U . . .
C61 C 0.2793(3) 0.4512(3) 0.09672(16) 0.0375(8) Uani 1 1 d . . . . .
H61A H 0.288468 0.370551 0.080618 0.056 Uiso 1 1 calc R U . . .
H61B H 0.193502 0.466494 0.077912 0.056 Uiso 1 1 calc R U . . .
H61C H 0.283966 0.445045 0.137858 0.056 Uiso 1 1 calc R U . . .
C18 C 0.2078(3) 0.6105(3) 0.39464(14) 0.0326(7) Uani 1 1 d . . . . .
H18 H 0.292119 0.668725 0.408708 0.039 Uiso 1 1 calc R U . . .
C33 C 0.7222(3) 1.0550(3) 0.40288(16) 0.0372(8) Uani 1 1 d . . . . .
H33A H 0.713107 0.969952 0.418796 0.056 Uiso 1 1 calc R U . . .
H33B H 0.808111 1.112077 0.421691 0.056 Uiso 1 1 calc R U . . .
H33C H 0.717297 1.046414 0.361705 0.056 Uiso 1 1 calc R U . . .
C19 C 0.3420(4) 0.3708(3) 0.29231(16) 0.0382(8) Uani 1 1 d . . . . .
H19A H 0.419213 0.334147 0.297351 0.057 Uiso 1 1 calc R U . . .
H19B H 0.297031 0.362405 0.251759 0.057 Uiso 1 1 calc R U . . .
H19C H 0.280271 0.324597 0.314770 0.057 Uiso 1 1 calc R U . . .
C25 C 0.6258(3) 0.5946(4) 0.29184(16) 0.0406(9) Uani 1 1 d . . . . .
H25A H 0.668714 0.636517 0.262076 0.061 Uiso 1 1 calc R U . . .
H25B H 0.636738 0.506490 0.294809 0.061 Uiso 1 1 calc R U . . .
H25C H 0.666833 0.643433 0.328587 0.061 Uiso 1 1 calc R U . . .
C44 C 0.5233(4) 0.1076(3) 0.22442(15) 0.0368(8) Uani 1 1 d . . . . .
H44 H 0.559814 0.091336 0.265010 0.044 Uiso 1 1 calc R U . . .
C1 C 0.6324(3) 1.2459(3) 0.38842(17) 0.0409(9) Uani 1 1 d . . . . .
H1A H 0.616137 1.236082 0.346628 0.061 Uiso 1 1 calc R U . . .
H1B H 0.724301 1.294751 0.403786 0.061 Uiso 1 1 calc R U . . .
H1C H 0.571352 1.292196 0.399083 0.061 Uiso 1 1 calc R U . . .
C63 C 0.3690(3) 0.6852(3) 0.11278(17) 0.0392(8) Uani 1 1 d . . . . .
H63A H 0.377561 0.678642 0.154126 0.059 Uiso 1 1 calc R U . . .
H63B H 0.279702 0.693621 0.095134 0.059 Uiso 1 1 calc R U . . .
H63C H 0.435288 0.760995 0.105526 0.059 Uiso 1 1 calc R U . . .
C27 C 0.0940(3) 0.9938(3) 0.37207(14) 0.0309(7) Uani 1 1 d . . . . .
C49 C 0.8725(4) 0.2504(3) 0.06608(16) 0.0404(9) Uani 1 1 d . . . . .
H49 H 0.846858 0.274323 0.027989 0.048 Uiso 1 1 calc R U . . .
C35 C 0.9074(3) 0.6973(3) 0.12786(14) 0.0331(8) Uani 1 1 d . . . . .
C32 C 0.6246(3) 1.1263(4) 0.47808(15) 0.0392(8) Uani 1 1 d . . . . .
H32A H 0.552902 1.160722 0.486423 0.059 Uiso 1 1 calc R U . . .
H32B H 0.710617 1.185335 0.495254 0.059 Uiso 1 1 calc R U . . .
H32C H 0.620039 1.041654 0.494076 0.059 Uiso 1 1 calc R U . . .
C23 C 0.5795(4) 0.6684(4) 0.45632(14) 0.0395(8) Uani 1 1 d . . . . .
H23A H 0.521595 0.614118 0.478884 0.047 Uiso 1 1 calc R U . . .
H23B H 0.590528 0.759848 0.468012 0.047 Uiso 1 1 calc R U . . .
C17 C 0.1175(3) 0.5809(3) 0.42966(15) 0.0387(8) Uani 1 1 d . . . . .
H17 H 0.140539 0.618741 0.467538 0.046 Uiso 1 1 calc R U . . .
C57 C 0.4178(4) 0.1297(4) 0.04522(15) 0.0428(9) Uani 1 1 d . . . . .
H57A H 0.473494 0.099589 0.022574 0.051 Uiso 1 1 calc R U . . .
H57B H 0.409544 0.216034 0.032961 0.051 Uiso 1 1 calc R U . . .
C52 C 0.9463(3) 0.1852(4) 0.17715(17) 0.0416(9) Uani 1 1 d . . . . .
H52 H 0.972768 0.163095 0.215477 0.050 Uiso 1 1 calc R U . . .
C28 C 0.0903(3) 0.9886(4) 0.43581(15) 0.0423(9) Uani 1 1 d . . . . .
H28A H 0.098228 0.903764 0.448985 0.063 Uiso 1 1 calc R U . . .
H28B H 0.005982 1.003021 0.441068 0.063 Uiso 1 1 calc R U . . .
H28C H 0.164304 1.055647 0.458007 0.063 Uiso 1 1 calc R U . . .
C62 C 0.3755(3) 0.5686(4) 0.02201(15) 0.0398(9) Uani 1 1 d . . . . .
H62A H 0.441587 0.642906 0.013388 0.060 Uiso 1 1 calc R U . . .
H62B H 0.285992 0.577211 0.004741 0.060 Uiso 1 1 calc R U . . .
H62C H 0.388381 0.489202 0.006347 0.060 Uiso 1 1 calc R U . . .
C66 C 0.9130(4) 0.6947(4) 0.06429(16) 0.0436(9) Uani 1 1 d . . . . .
H66A H 0.910676 0.607078 0.051331 0.065 Uiso 1 1 calc R U . . .
H66B H 0.995447 0.754146 0.059364 0.065 Uiso 1 1 calc R U . . .
H66C H 0.836588 0.721110 0.041664 0.065 Uiso 1 1 calc R U . . .
C30 C 0.0753(4) 1.1245(4) 0.35096(18) 0.0464(10) Uani 1 1 d . . . . .
H30A H 0.143143 1.194075 0.374811 0.070 Uiso 1 1 calc R U . . .
H30B H -0.013196 1.132355 0.353442 0.070 Uiso 1 1 calc R U . . .
H30C H 0.084104 1.130570 0.311119 0.070 Uiso 1 1 calc R U . . .
C65 C 1.0267(3) 0.6517(4) 0.16036(17) 0.0467(10) Uani 1 1 d . . . . .
H65A H 1.026071 0.650423 0.201178 0.070 Uiso 1 1 calc R U . . .
H65B H 1.109057 0.710704 0.155090 0.070 Uiso 1 1 calc R U . . .
H65C H 1.021508 0.564656 0.145638 0.070 Uiso 1 1 calc R U . . .
C29 C -0.0264(3) 0.8899(4) 0.34001(18) 0.0477(10) Uani 1 1 d . . . . .
H29A H -0.028041 0.889419 0.298979 0.072 Uiso 1 1 calc R U . . .
H29B H -0.108148 0.908329 0.346453 0.072 Uiso 1 1 calc R U . . .
H29C H -0.020100 0.805335 0.354099 0.072 Uiso 1 1 calc R U . . .
C59 C 0.3774(4) 0.0385(4) 0.20985(17) 0.0464(9) Uani 1 1 d . . . . .
H59A H 0.333664 0.064403 0.238391 0.070 Uiso 1 1 calc R U . . .
H59B H 0.367755 -0.054903 0.209817 0.070 Uiso 1 1 calc R U . . .
H59C H 0.336242 0.061041 0.171899 0.070 Uiso 1 1 calc R U . . .
C16 C -0.0051(4) 0.4971(4) 0.40990(17) 0.0492(10) Uani 1 1 d . . . . .
H16 H -0.066430 0.477002 0.434076 0.059 Uiso 1 1 calc R U . . .
C34 C 0.9246(4) 0.8357(4) 0.14969(18) 0.0465(10) Uani 1 1 d . . . . .
H34A H 0.854773 0.871112 0.126812 0.070 Uiso 1 1 calc R U . . .
H34B H 1.011865 0.888165 0.146413 0.070 Uiso 1 1 calc R U . . .
H34C H 0.918184 0.836857 0.189860 0.070 Uiso 1 1 calc R U . . .
C51 C 1.0298(4) 0.1887(4) 0.1402(2) 0.0500(10) Uani 1 1 d . . . . .
H51 H 1.113436 0.169589 0.153176 0.060 Uiso 1 1 calc R U . . .
C50 C 0.9920(4) 0.2202(4) 0.08398(18) 0.0469(10) Uani 1 1 d . . . . .
H50 H 1.048556 0.220689 0.058182 0.056 Uiso 1 1 calc R U . . .
C15 C -0.0386(4) 0.4424(4) 0.35500(17) 0.0508(10) Uani 1 1 d . . . . .
H15 H -0.123117 0.384295 0.341234 0.061 Uiso 1 1 calc R U . . .
C24 C 0.7128(4) 0.6378(5) 0.46873(19) 0.0648(13) Uani 1 1 d . . . . .
H24A H 0.769718 0.690475 0.445914 0.097 Uiso 1 1 calc R U . . .
H24B H 0.701524 0.546268 0.458886 0.097 Uiso 1 1 calc R U . . .
H24C H 0.754313 0.656771 0.509488 0.097 Uiso 1 1 calc R U . . .
C58 C 0.2825(5) 0.0380(5) 0.0337(2) 0.0692(14) Uani 1 1 d . . . . .
H58A H 0.238389 0.039642 -0.006511 0.104 Uiso 1 1 calc R U . . .
H58B H 0.229481 0.063961 0.058278 0.104 Uiso 1 1 calc R U . . .
H58C H 0.291305 -0.049426 0.041855 0.104 Uiso 1 1 calc R U . . .

loop_
_atom_site_aniso_label
_atom_site_aniso_U_11
_atom_site_aniso_U_22
_atom_site_aniso_U_33
_atom_site_aniso_U_23
_atom_site_aniso_U_13
_atom_site_aniso_U_12
O9 0.0306(11) 0.0291(13) 0.0383(13) -0.0023(10) 0.0183(10) 0.0059(10)
O31 0.0351(12) 0.0260(13) 0.0425(13) -0.0062(10) 0.0175(10) 0.0082(10)
O64 0.0311(12) 0.0266(13) 0.0422(13) 0.0050(10) 0.0131(10) 0.0080(10)
O22 0.0368(12) 0.0288(13) 0.0291(12) -0.0038(9) 0.0098(10) 0.0076(10)
O56 0.0353(12) 0.0337(14) 0.0358(13) -0.0034(10) 0.0053(10) 0.0097(11)
O21 0.0602(16) 0.0299(14) 0.0395(14) 0.0015(11) 0.0165(12) 0.0158(12)
O55 0.0605(16) 0.0307(14) 0.0416(14) -0.0073(11) 0.0192(12) 0.0117(12)
O43 0.0486(14) 0.0327(14) 0.0454(15) 0.0055(11) 0.0236(12) 0.0166(11)
C38 0.0197(14) 0.0232(17) 0.0233(15) -0.0076(12) 0.0039(12) 0.0066(12)
C3 0.0222(15) 0.0230(17) 0.0280(16) -0.0034(12) 0.0095(12) 0.0065(12)
C37 0.0263(15) 0.0206(17) 0.0258(15) -0.0038(12) 0.0059(12) 0.0039(13)
C4 0.0262(15) 0.0228(17) 0.0286(16) -0.0019(12) 0.0120(13) 0.0058(13)
C39 0.0278(16) 0.0206(17) 0.0289(16) -0.0062(12) 0.0081(13) 0.0045(13)
C36 0.0221(15) 0.0281(18) 0.0284(16) -0.0090(13) 0.0061(12) 0.0026(13)
C5 0.0218(15) 0.0297(18) 0.0297(16) -0.0030(13) 0.0080(12) 0.0053(13)
C20 0.0314(17) 0.0257(19) 0.0369(18) -0.0024(14) 0.0175(14) 0.0132(14)
C41 0.0271(16) 0.0288(18) 0.0300(17) -0.0018(13) 0.0046(13) 0.0088(14)
C6 0.0222(15) 0.0247(18) 0.0343(17) -0.0003(13) 0.0064(13) 0.0019(13)
C7 0.0278(16) 0.0200(17) 0.0287(16) -0.0007(12) 0.0101(13) 0.0049(13)
C10 0.0343(17) 0.0250(18) 0.0259(16) -0.0063(13) 0.0127(13) 0.0053(14)
C54 0.0317(17) 0.0260(18) 0.0330(18) 0.0000(14) 0.0137(14) 0.0061(14)
C8 0.0251(15) 0.0261(18) 0.0275(16) -0.0021(12) 0.0091(12) 0.0035(13)
C11 0.0305(16) 0.0249(18) 0.0301(17) -0.0058(13) 0.0107(13) 0.0053(13)
C12 0.0288(16) 0.0239(18) 0.0274(16) -0.0049(13) 0.0057(13) 0.0020(13)
C2 0.0212(15) 0.0259(18) 0.0346(17) -0.0057(13) 0.0086(13) 0.0040(13)
C26 0.0209(14) 0.0276(18) 0.0266(16) 0.0002(12) 0.0097(12) 0.0061(13)
C40 0.0319(16) 0.0230(17) 0.0259(16) -0.0067(12) 0.0059(13) 0.0089(13)
C60 0.0212(15) 0.0299(19) 0.0372(18) -0.0005(14) 0.0062(13) 0.0074(13)
C13 0.0288(16) 0.0269(18) 0.0312(17) 0.0017(13) 0.0131(13) 0.0057(13)
C42 0.0372(17) 0.0305(19) 0.0232(16) -0.0004(13) 0.0085(13) 0.0101(14)
C46 0.0382(18) 0.038(2) 0.0251(16) 0.0009(14) 0.0076(14) 0.0165(15)
C45 0.0426(19) 0.0290(19) 0.0322(18) 0.0040(14) 0.0130(15) 0.0118(15)
C48 0.0285(17) 0.038(2) 0.0375(19) -0.0047(15) 0.0090(14) 0.0104(15)
C47 0.0286(17) 0.0251(18) 0.0417(19) -0.0069(14) 0.0058(14) 0.0052(14)
C14 0.0297(17) 0.043(2) 0.0342(18) -0.0015(15) 0.0076(14) -0.0031(15)
C53 0.046(2) 0.032(2) 0.0350(18) 0.0073(15) 0.0113(16) 0.0139(16)
C61 0.0237(16) 0.035(2) 0.052(2) -0.0005(16) 0.0086(15) 0.0036(14)
C18 0.0290(16) 0.0303(19) 0.0378(19) -0.0013(14) 0.0127(14) 0.0017(14)
C33 0.0238(16) 0.038(2) 0.049(2) -0.0098(16) 0.0089(15) 0.0060(15)
C19 0.045(2) 0.0259(19) 0.043(2) -0.0087(15) 0.0127(16) 0.0047(16)
C25 0.0386(19) 0.046(2) 0.043(2) -0.0068(16) 0.0183(16) 0.0130(17)
C44 0.047(2) 0.033(2) 0.0341(18) 0.0048(15) 0.0159(16) 0.0100(16)
C1 0.0323(18) 0.029(2) 0.061(2) -0.0018(17) 0.0167(17) 0.0007(15)
C63 0.0313(18) 0.034(2) 0.054(2) -0.0048(17) 0.0103(16) 0.0117(15)
C27 0.0236(15) 0.035(2) 0.0375(18) 0.0007(14) 0.0096(14) 0.0119(14)
C49 0.045(2) 0.038(2) 0.038(2) -0.0001(16) 0.0140(16) 0.0051(17)
C35 0.0251(16) 0.035(2) 0.0377(19) -0.0017(15) 0.0084(14) 0.0037(14)
C32 0.0295(17) 0.047(2) 0.0374(19) -0.0122(16) 0.0052(15) 0.0036(16)
C23 0.052(2) 0.040(2) 0.0273(17) -0.0068(15) 0.0064(16) 0.0140(17)
C17 0.043(2) 0.038(2) 0.0369(19) -0.0021(15) 0.0193(16) 0.0057(16)
C57 0.057(2) 0.039(2) 0.0321(19) 0.0046(15) 0.0069(17) 0.0138(18)
C52 0.0336(18) 0.039(2) 0.050(2) 0.0011(17) 0.0059(16) 0.0071(16)
C28 0.0303(18) 0.060(3) 0.044(2) 0.0046(18) 0.0172(16) 0.0176(17)
C62 0.0285(17) 0.055(2) 0.0357(19) 0.0005(16) 0.0039(14) 0.0126(16)
C66 0.0360(19) 0.051(2) 0.043(2) -0.0016(17) 0.0175(16) 0.0027(17)
C30 0.0343(19) 0.054(3) 0.060(3) 0.0143(19) 0.0181(18) 0.0213(18)
C65 0.0217(17) 0.062(3) 0.054(2) 0.0000(19) 0.0088(16) 0.0059(17)
C29 0.0200(16) 0.057(3) 0.063(3) -0.006(2) 0.0083(16) 0.0060(16)
C59 0.050(2) 0.047(2) 0.051(2) 0.0118(18) 0.0261(19) 0.0147(18)
C16 0.0341(19) 0.061(3) 0.050(2) 0.0025(19) 0.0206(17) -0.0025(18)
C34 0.0366(19) 0.038(2) 0.056(2) -0.0165(18) 0.0090(17) -0.0046(17)
C51 0.0285(19) 0.046(2) 0.079(3) -0.001(2) 0.0144(19) 0.0118(17)
C50 0.040(2) 0.043(2) 0.065(3) 0.0055(19) 0.0286(19) 0.0117(18)
C15 0.0273(18) 0.065(3) 0.052(2) 0.000(2) 0.0140(17) -0.0087(18)
C24 0.053(3) 0.084(4) 0.054(3) -0.020(2) -0.010(2) 0.029(2)
C58 0.062(3) 0.059(3) 0.067(3) 0.005(2) -0.012(2) 0.003(2)

loop_
_atom_type_symbol
_atom_type_description
_atom_type_scat_dispersion_real
_atom_type_scat_dispersion_imag
_atom_type_scat_source
C C 0.0033 0.0016 'International Tables Vol C Tables 4.2.6.8 and 6.1.1.4'
H H 0.0000 0.0000 'International Tables Vol C Tables 4.2.6.8 and 6.1.1.4'
O O 0.0106 0.0060 'International Tables Vol C Tables 4.2.6.8 and 6.1.1.4'

loop_
_geom_angle_atom_site_label_1
_geom_angle_atom_site_label_2
_geom_angle_atom_site_label_3
_geom_angle
_geom_angle_site_symmetry_1
_geom_angle_site_symmetry_3
_geom_angle_publ_flag
C8 O9 C10 110.9(2) . . ?
C4 O31 H31 109.5 . . ?
C37 O64 H64 109.5 . . ?
C20 O22 C23 118.0(3) . . ?
C54 O56 C57 116.9(3) . . ?
C44 O43 C42 110.3(2) . . ?
C37 C38 C60 122.9(3) . . ?
C39 C38 C37 117.6(3) . . ?
C39 C38 C60 119.5(3) . . ?
C4 C3 C2 123.5(3) . . ?
C26 C3 C4 116.8(3) . . ?
C26 C3 C2 119.7(2) . . ?
O64 C37 C38 121.2(3) . . ?
O64 C37 C36 117.2(3) . . ?
C38 C37 C36 121.6(3) . . ?
O31 C4 C3 120.0(3) . . ?
O31 C4 C5 117.2(3) . . ?
C5 C4 C3 122.6(3) . . ?
C38 C39 H39 119.1 . . ?
C40 C39 C38 121.8(3) . . ?
C40 C39 H39 119.1 . . ?
C37 C36 C35 121.8(3) . . ?
C41 C36 C37 117.7(3) . . ?
C41 C36 C35 120.5(3) . . ?
C4 C5 C27 122.8(3) . . ?
C6 C5 C4 116.8(3) . . ?
C6 C5 C27 120.4(3) . . ?
O22 C20 C11 113.3(3) . . ?
O21 C20 O22 122.8(3) . . ?
O21 C20 C11 123.8(3) . . ?
C36 C41 H41 118.9 . . ?
C36 C41 C40 122.2(3) . . ?
C40 C41 H41 118.9 . . ?
C5 C6 H6 118.6 . . ?
C7 C6 C5 122.7(3) . . ?
C7 C6 H6 118.6 . . ?
C6 C7 C8 119.7(3) . . ?
C26 C7 C6 118.4(3) . . ?
C26 C7 C8 121.7(3) . . ?
O9 C10 H10 107.5 . . ?
O9 C10 C11 105.8(2) . . ?
O9 C10 C25 108.9(3) . . ?
C11 C10 H10 107.5 . . ?
C25 C10 H10 107.5 . . ?
C25 C10 C11 119.3(3) . . ?
O56 C54 C45 111.9(3) . . ?
O55 C54 O56 123.7(3) . . ?
O55 C54 C45 124.3(3) . . ?
O9 C8 C7 109.7(2) . . ?
O9 C8 H8 106.8 . . ?
O9 C8 C12 105.4(2) . . ?
C7 C8 H8 106.8 . . ?
C7 C8 C12 120.7(3) . . ?
C12 C8 H8 106.8 . . ?
C20 C11 C10 113.2(3) . . ?
C20 C11 C12 111.5(2) . . ?
C20 C11 C19 109.3(3) . . ?
C10 C11 C12 100.6(2) . . ?
C19 C11 C10 111.0(3) . . ?
C19 C11 C12 111.1(3) . . ?
C8 C12 H12 104.7 . . ?
C11 C12 C8 104.9(2) . . ?
C11 C12 H12 104.7 . . ?
C13 C12 C8 120.3(3) . . ?
C13 C12 C11 115.9(3) . . ?
C13 C12 H12 104.7 . . ?
C33 C2 C3 111.5(3) . . ?
C1 C2 C3 111.3(3) . . ?
C1 C2 C33 106.3(3) . . ?
C1 C2 C32 110.0(3) . . ?
C32 C2 C3 110.7(2) . . ?
C32 C2 C33 106.8(3) . . ?
C3 C26 H26 118.7 . . ?
C7 C26 C3 122.5(3) . . ?
C7 C26 H26 118.7 . . ?
C39 C40 C41 119.1(3) . . ?
C39 C40 C42 121.3(3) . . ?
C41 C40 C42 119.4(3) . . ?
C61 C60 C38 111.6(3) . . ?
C61 C60 C63 106.0(3) . . ?
C61 C60 C62 106.2(3) . . ?
C63 C60 C38 110.8(3) . . ?
C62 C60 C38 111.2(2) . . ?
C62 C60 C63 110.8(3) . . ?
C14 C13 C12 117.7(3) . . ?
C18 C13 C12 124.0(3) . . ?
C18 C13 C14 118.3(3) . . ?
O43 C42 C40 109.9(2) . . ?
O43 C42 H42 106.4 . . ?
O43 C42 C46 105.9(3) . . ?
C40 C42 H42 106.4 . . ?
C40 C42 C46 120.9(3) . . ?
C46 C42 H42 106.4 . . ?
C42 C46 H46 104.9 . . ?
C45 C46 C42 104.4(3) . . ?
C45 C46 H46 104.9 . . ?
C47 C46 C42 120.5(3) . . ?
C47 C46 H46 104.9 . . ?
C47 C46 C45 115.6(3) . . ?
C54 C45 C46 111.9(3) . . ?
C54 C45 C44 113.5(3) . . ?
C53 C45 C54 108.4(3) . . ?
C53 C45 C46 111.3(3) . . ?
C53 C45 C44 111.7(3) . . ?
C44 C45 C46 99.9(3) . . ?
C47 C48 H48 119.3 . . ?
C47 C48 C49 121.4(3) . . ?
C49 C48 H48 119.3 . . ?
C48 C47 C46 124.0(3) . . ?
C48 C47 C52 118.3(3) . . ?
C52 C47 C46 117.5(3) . . ?
C13 C14 H14 119.5 . . ?
C15 C14 C13 120.9(3) . . ?
C15 C14 H14 119.5 . . ?
C45 C53 H53A 109.5 . . ?
C45 C53 H53B 109.5 . . ?
C45 C53 H53C 109.5 . . ?
H53A C53 H53B 109.5 . . ?
H53A C53 H53C 109.5 . . ?
H53B C53 H53C 109.5 . . ?
C60 C61 H61A 109.5 . . ?
C60 C61 H61B 109.5 . . ?
C60 C61 H61C 109.5 . . ?
H61A C61 H61B 109.5 . . ?
H61A C61 H61C 109.5 . . ?
H61B C61 H61C 109.5 . . ?
C13 C18 H18 119.7 . . ?
C13 C18 C17 120.5(3) . . ?
C17 C18 H18 119.7 . . ?
C2 C33 H33A 109.5 . . ?
C2 C33 H33B 109.5 . . ?
C2 C33 H33C 109.5 . . ?
H33A C33 H33B 109.5 . . ?
H33A C33 H33C 109.5 . . ?
H33B C33 H33C 109.5 . . ?
C11 C19 H19A 109.5 . . ?
C11 C19 H19B 109.5 . . ?
C11 C19 H19C 109.5 . . ?
H19A C19 H19B 109.5 . . ?
H19A C19 H19C 109.5 . . ?
H19B C19 H19C 109.5 . . ?
C10 C25 H25A 109.5 . . ?
C10 C25 H25B 109.5 . . ?
C10 C25 H25C 109.5 . . ?
H25A C25 H25B 109.5 . . ?
H25A C25 H25C 109.5 . . ?
H25B C25 H25C 109.5 . . ?
O43 C44 C45 106.6(3) . . ?
O43 C44 H44 107.5 . . ?
O43 C44 C59 109.3(3) . . ?
C45 C44 H44 107.5 . . ?
C59 C44 C45 117.9(3) . . ?
C59 C44 H44 107.5 . . ?
C2 C1 H1A 109.5 . . ?
C2 C1 H1B 109.5 . . ?
C2 C1 H1C 109.5 . . ?
H1A C1 H1B 109.5 . . ?
H1A C1 H1C 109.5 . . ?
H1B C1 H1C 109.5 . . ?
C60 C63 H63A 109.5 . . ?
C60 C63 H63B 109.5 . . ?
C60 C63 H63C 109.5 . . ?
H63A C63 H63B 109.5 . . ?
H63A C63 H63C 109.5 . . ?
H63B C63 H63C 109.5 . . ?
C28 C27 C5 109.9(3) . . ?
C30 C27 C5 111.5(3) . . ?
C30 C27 C28 109.3(3) . . ?
C29 C27 C5 112.0(3) . . ?
C29 C27 C28 106.5(3) . . ?
C29 C27 C30 107.4(3) . . ?
C48 C49 H49 120.0 . . ?
C50 C49 C48 120.1(4) . . ?
C50 C49 H49 120.0 . . ?
C66 C35 C36 110.1(3) . . ?
C65 C35 C36 111.0(3) . . ?
C65 C35 C66 106.8(3) . . ?
C34 C35 C36 111.8(3) . . ?
C34 C35 C66 109.6(3) . . ?
C34 C35 C65 107.4(3) . . ?
C2 C32 H32A 109.5 . . ?
C2 C32 H32B 109.5 . . ?
C2 C32 H32C 109.5 . . ?
H32A C32 H32B 109.5 . . ?
H32A C32 H32C 109.5 . . ?
H32B C32 H32C 109.5 . . ?
O22 C23 H23A 109.5 . . ?
O22 C23 H23B 109.5 . . ?
O22 C23 C24 110.9(3) . . ?
H23A C23 H23B 108.0 . . ?
C24 C23 H23A 109.5 . . ?
C24 C23 H23B 109.5 . . ?
C18 C17 H17 119.8 . . ?
C16 C17 C18 120.5(3) . . ?
C16 C17 H17 119.8 . . ?
O56 C57 H57A 109.4 . . ?
O56 C57 H57B 109.4 . . ?
O56 C57 C58 111.2(3) . . ?
H57A C57 H57B 108.0 . . ?
C58 C57 H57A 109.4 . . ?
C58 C57 H57B 109.4 . . ?
C47 C52 H52 119.6 . . ?
C51 C52 C47 120.7(4) . . ?
C51 C52 H52 119.6 . . ?
C27 C28 H28A 109.5 . . ?
C27 C28 H28B 109.5 . . ?
C27 C28 H28C 109.5 . . ?
H28A C28 H28B 109.5 . . ?
H28A C28 H28C 109.5 . . ?
H28B C28 H28C 109.5 . . ?
C60 C62 H62A 109.5 . . ?
C60 C62 H62B 109.5 . . ?
C60 C62 H62C 109.5 . . ?
H62A C62 H62B 109.5 . . ?
H62A C62 H62C 109.5 . . ?
H62B C62 H62C 109.5 . . ?
C35 C66 H66A 109.5 . . ?
C35 C66 H66B 109.5 . . ?
C35 C66 H66C 109.5 . . ?
H66A C66 H66B 109.5 . . ?
H66A C66 H66C 109.5 . . ?
H66B C66 H66C 109.5 . . ?
C27 C30 H30A 109.5 . . ?
C27 C30 H30B 109.5 . . ?
C27 C30 H30C 109.5 . . ?
H30A C30 H30B 109.5 . . ?
H30A C30 H30C 109.5 . . ?
H30B C30 H30C 109.5 . . ?
C35 C65 H65A 109.5 . . ?
C35 C65 H65B 109.5 . . ?
C35 C65 H65C 109.5 . . ?
H65A C65 H65B 109.5 . . ?
H65A C65 H65C 109.5 . . ?
H65B C65 H65C 109.5 . . ?
C27 C29 H29A 109.5 . . ?
C27 C29 H29B 109.5 . . ?
C27 C29 H29C 109.5 . . ?
H29A C29 H29B 109.5 . . ?
H29A C29 H29C 109.5 . . ?
H29B C29 H29C 109.5 . . ?
C44 C59 H59A 109.5 . . ?
C44 C59 H59B 109.5 . . ?
C44 C59 H59C 109.5 . . ?
H59A C59 H59B 109.5 . . ?
H59A C59 H59C 109.5 . . ?
H59B C59 H59C 109.5 . . ?
C17 C16 H16 120.1 . . ?
C17 C16 C15 119.8(3) . . ?
C15 C16 H16 120.1 . . ?
C35 C34 H34A 109.5 . . ?
C35 C34 H34B 109.5 . . ?
C35 C34 H34C 109.5 . . ?
H34A C34 H34B 109.5 . . ?
H34A C34 H34C 109.5 . . ?
H34B C34 H34C 109.5 . . ?
C52 C51 H51 119.9 . . ?
C52 C51 C50 120.2(3) . . ?
C50 C51 H51 119.9 . . ?
C49 C50 C51 119.4(3) . . ?
C49 C50 H50 120.3 . . ?
C51 C50 H50 120.3 . . ?
C14 C15 H15 120.0 . . ?
C16 C15 C14 119.9(3) . . ?
C16 C15 H15 120.0 . . ?
C23 C24 H24A 109.5 . . ?
C23 C24 H24B 109.5 . . ?
C23 C24 H24C 109.5 . . ?
H24A C24 H24B 109.5 . . ?
H24A C24 H24C 109.5 . . ?
H24B C24 H24C 109.5 . . ?
C57 C58 H58A 109.5 . . ?
C57 C58 H58B 109.5 . . ?
C57 C58 H58C 109.5 . . ?
H58A C58 H58B 109.5 . . ?
H58A C58 H58C 109.5 . . ?
H58B C58 H58C 109.5 . . ?

loop_
_geom_bond_atom_site_label_1
_geom_bond_atom_site_label_2
_geom_bond_distance
_geom_bond_site_symmetry_2
_geom_bond_publ_flag
O9 C10 1.434(4) . ?
O9 C8 1.434(4) . ?
O31 H31 0.8400 . ?
O31 C4 1.396(4) . ?
O64 H64 0.8400 . ?
O64 C37 1.384(4) . ?
O22 C20 1.322(4) . ?
O22 C23 1.468(4) . ?
O56 C54 1.341(4) . ?
O56 C57 1.447(4) . ?
O21 C20 1.216(4) . ?
O55 C54 1.202(4) . ?
O43 C42 1.427(4) . ?
O43 C44 1.421(4) . ?
C38 C37 1.407(4) . ?
C38 C39 1.396(4) . ?
C38 C60 1.546(4) . ?
C3 C4 1.409(4) . ?
C3 C2 1.548(4) . ?
C3 C26 1.394(4) . ?
C37 C36 1.416(4) . ?
C4 C5 1.406(4) . ?
C39 H39 0.9500 . ?
C39 C40 1.383(4) . ?
C36 C41 1.378(4) . ?
C36 C35 1.557(4) . ?
C5 C6 1.391(4) . ?
C5 C27 1.539(4) . ?
C20 C11 1.519(5) . ?
C41 H41 0.9500 . ?
C41 C40 1.388(4) . ?
C6 H6 0.9500 . ?
C6 C7 1.385(4) . ?
C7 C8 1.508(4) . ?
C7 C26 1.384(4) . ?
C10 H10 1.0000 . ?
C10 C11 1.542(4) . ?
C10 C25 1.499(5) . ?
C54 C45 1.538(5) . ?
C8 H8 1.0000 . ?
C8 C12 1.569(4) . ?
C11 C12 1.559(4) . ?
C11 C19 1.530(5) . ?
C12 H12 1.0000 . ?
C12 C13 1.519(4) . ?
C2 C33 1.538(4) . ?
C2 C1 1.531(5) . ?
C2 C32 1.536(5) . ?
C26 H26 0.9500 . ?
C40 C42 1.516(4) . ?
C60 C61 1.532(4) . ?
C60 C63 1.537(5) . ?
C60 C62 1.532(5) . ?
C13 C14 1.391(4) . ?
C13 C18 1.386(5) . ?
C42 H42 1.0000 . ?
C42 C46 1.571(5) . ?
C46 H46 1.0000 . ?
C46 C45 1.558(5) . ?
C46 C47 1.525(5) . ?
C45 C53 1.529(5) . ?
C45 C44 1.541(5) . ?
C48 H48 0.9500 . ?
C48 C47 1.371(5) . ?
C48 C49 1.387(5) . ?
C47 C52 1.392(5) . ?
C14 H14 0.9500 . ?
C14 C15 1.388(5) . ?
C53 H53A 0.9800 . ?
C53 H53B 0.9800 . ?
C53 H53C 0.9800 . ?
C61 H61A 0.9800 . ?
C61 H61B 0.9800 . ?
C61 H61C 0.9800 . ?
C18 H18 0.9500 . ?
C18 C17 1.388(5) . ?
C33 H33A 0.9800 . ?
C33 H33B 0.9800 . ?
C33 H33C 0.9800 . ?
C19 H19A 0.9800 . ?
C19 H19B 0.9800 . ?
C19 H19C 0.9800 . ?
C25 H25A 0.9800 . ?
C25 H25B 0.9800 . ?
C25 H25C 0.9800 . ?
C44 H44 1.0000 . ?
C44 C59 1.511(5) . ?
C1 H1A 0.9800 . ?
C1 H1B 0.9800 . ?
C1 H1C 0.9800 . ?
C63 H63A 0.9800 . ?
C63 H63B 0.9800 . ?
C63 H63C 0.9800 . ?
C27 C28 1.538(5) . ?
C27 C30 1.533(5) . ?
C27 C29 1.532(5) . ?
C49 H49 0.9500 . ?
C49 C50 1.369(5) . ?
C35 C66 1.538(5) . ?
C35 C65 1.529(5) . ?
C35 C34 1.526(5) . ?
C32 H32A 0.9800 . ?
C32 H32B 0.9800 . ?
C32 H32C 0.9800 . ?
C23 H23A 0.9900 . ?
C23 H23B 0.9900 . ?
C23 C24 1.501(5) . ?
C17 H17 0.9500 . ?
C17 C16 1.375(5) . ?
C57 H57A 0.9900 . ?
C57 H57B 0.9900 . ?
C57 C58 1.499(6) . ?
C52 H52 0.9500 . ?
C52 C51 1.377(5) . ?
C28 H28A 0.9800 . ?
C28 H28B 0.9800 . ?
C28 H28C 0.9800 . ?
C62 H62A 0.9800 . ?
C62 H62B 0.9800 . ?
C62 H62C 0.9800 . ?
C66 H66A 0.9800 . ?
C66 H66B 0.9800 . ?
C66 H66C 0.9800 . ?
C30 H30A 0.9800 . ?
C30 H30B 0.9800 . ?
C30 H30C 0.9800 . ?
C65 H65A 0.9800 . ?
C65 H65B 0.9800 . ?
C65 H65C 0.9800 . ?
C29 H29A 0.9800 . ?
C29 H29B 0.9800 . ?
C29 H29C 0.9800 . ?
C59 H59A 0.9800 . ?
C59 H59B 0.9800 . ?
C59 H59C 0.9800 . ?
C16 H16 0.9500 . ?
C16 C15 1.376(6) . ?
C34 H34A 0.9800 . ?
C34 H34B 0.9800 . ?
C34 H34C 0.9800 . ?
C51 H51 0.9500 . ?
C51 C50 1.388(6) . ?
C50 H50 0.9500 . ?
C15 H15 0.9500 . ?
C24 H24A 0.9800 . ?
C24 H24B 0.9800 . ?
C24 H24C 0.9800 . ?
C58 H58A 0.9800 . ?
C58 H58B 0.9800 . ?
C58 H58C 0.9800 . ?

loop_
_geom_torsion_atom_site_label_1
_geom_torsion_atom_site_label_2
_geom_torsion_atom_site_label_3
_geom_torsion_atom_site_label_4
_geom_torsion
_geom_torsion_site_symmetry_1
_geom_torsion_site_symmetry_2
_geom_torsion_site_symmetry_3
_geom_torsion_site_symmetry_4
_geom_torsion_publ_flag
O9 C10 C11 C20 -83.8(3) . . . . ?
O9 C10 C11 C12 35.2(3) . . . . ?
O9 C10 C11 C19 152.8(3) . . . . ?
O9 C8 C12 C11 12.1(3) . . . . ?
O9 C8 C12 C13 144.8(3) . . . . ?
O31 C4 C5 C6 -179.7(3) . . . . ?
O31 C4 C5 C27 -0.2(4) . . . . ?
O64 C37 C36 C41 -178.9(3) . . . . ?
O64 C37 C36 C35 0.2(4) . . . . ?
O22 C20 C11 C10 43.0(3) . . . . ?
O22 C20 C11 C12 -69.5(3) . . . . ?
O22 C20 C11 C19 167.2(3) . . . . ?
O56 C54 C45 C46 -69.5(3) . . . . ?
O56 C54 C45 C53 167.4(3) . . . . ?
O56 C54 C45 C44 42.6(4) . . . . ?
O21 C20 C11 C10 -138.9(3) . . . . ?
O21 C20 C11 C12 108.6(3) . . . . ?
O21 C20 C11 C19 -14.6(4) . . . . ?
O55 C54 C45 C46 107.6(4) . . . . ?
O55 C54 C45 C53 -15.5(4) . . . . ?
O55 C54 C45 C44 -140.2(3) . . . . ?
O43 C42 C46 C45 12.5(3) . . . . ?
O43 C42 C46 C47 144.6(3) . . . . ?
C38 C37 C36 C41 -2.1(4) . . . . ?
C38 C37 C36 C35 177.0(3) . . . . ?
C38 C39 C40 C41 -1.7(5) . . . . ?
C38 C39 C40 C42 173.2(3) . . . . ?
C3 C4 C5 C6 -4.8(5) . . . . ?
C3 C4 C5 C27 174.6(3) . . . . ?
C37 C38 C39 C40 1.8(4) . . . . ?
C37 C38 C60 C61 176.2(3) . . . . ?
C37 C38 C60 C63 -66.0(4) . . . . ?
C37 C38 C60 C62 57.7(4) . . . . ?
C37 C36 C41 C40 2.3(5) . . . . ?
C37 C36 C35 C66 -62.3(4) . . . . ?
C37 C36 C35 C65 179.7(3) . . . . ?
C37 C36 C35 C34 59.8(4) . . . . ?
C4 C3 C2 C33 177.6(3) . . . . ?
C4 C3 C2 C1 -63.8(4) . . . . ?
C4 C3 C2 C32 58.8(4) . . . . ?
C4 C3 C26 C7 -0.4(4) . . . . ?
C4 C5 C6 C7 4.3(5) . . . . ?
C4 C5 C27 C28 -61.6(4) . . . . ?
C4 C5 C27 C30 59.7(4) . . . . ?
C4 C5 C27 C29 -179.9(3) . . . . ?
C39 C38 C37 O64 176.8(3) . . . . ?
C39 C38 C37 C36 0.1(4) . . . . ?
C39 C38 C60 C61 -2.2(4) . . . . ?
C39 C38 C60 C63 115.6(3) . . . . ?
C39 C38 C60 C62 -120.7(3) . . . . ?
C39 C40 C42 O43 -4.7(4) . . . . ?
C39 C40 C42 C46 119.2(3) . . . . ?
C36 C41 C40 C39 -0.4(5) . . . . ?
C36 C41 C40 C42 -175.4(3) . . . . ?
C5 C6 C7 C8 -177.3(3) . . . . ?
C5 C6 C7 C26 -2.0(5) . . . . ?
C20 O22 C23 C24 83.3(4) . . . . ?
C20 C11 C12 C8 92.1(3) . . . . ?
C20 C11 C12 C13 -43.0(4) . . . . ?
C41 C36 C35 C66 116.7(3) . . . . ?
C41 C36 C35 C65 -1.3(4) . . . . ?
C41 C36 C35 C34 -121.2(3) . . . . ?
C41 C40 C42 O43 170.1(3) . . . . ?
C41 C40 C42 C46 -66.0(4) . . . . ?
C6 C5 C27 C28 117.7(3) . . . . ?
C6 C5 C27 C30 -120.9(3) . . . . ?
C6 C5 C27 C29 -0.5(4) . . . . ?
C6 C7 C8 O9 171.0(3) . . . . ?
C6 C7 C8 C12 -66.2(4) . . . . ?
C6 C7 C26 C3 -0.1(5) . . . . ?
C7 C8 C12 C11 -112.7(3) . . . . ?
C7 C8 C12 C13 20.0(4) . . . . ?
C10 O9 C8 C7 142.3(2) . . . . ?
C10 O9 C8 C12 10.9(3) . . . . ?
C10 C11 C12 C8 -28.1(3) . . . . ?
C10 C11 C12 C13 -163.3(3) . . . . ?
C54 O56 C57 C58 85.1(4) . . . . ?
C54 C45 C44 O43 -83.3(3) . . . . ?
C54 C45 C44 C59 39.9(4) . . . . ?
C8 O9 C10 C11 -30.1(3) . . . . ?
C8 O9 C10 C25 -159.4(3) . . . . ?
C8 C7 C26 C3 175.1(3) . . . . ?
C8 C12 C13 C14 126.0(3) . . . . ?
C8 C12 C13 C18 -55.2(4) . . . . ?
C11 C12 C13 C14 -106.1(3) . . . . ?
C11 C12 C13 C18 72.7(4) . . . . ?
C12 C13 C14 C15 177.8(3) . . . . ?
C12 C13 C18 C17 -178.0(3) . . . . ?
C2 C3 C4 O31 -3.5(5) . . . . ?
C2 C3 C4 C5 -178.2(3) . . . . ?
C2 C3 C26 C7 -179.3(3) . . . . ?
C26 C3 C4 O31 177.6(3) . . . . ?
C26 C3 C4 C5 2.9(5) . . . . ?
C26 C3 C2 C33 -3.5(4) . . . . ?
C26 C3 C2 C1 115.0(3) . . . . ?
C26 C3 C2 C32 -122.3(3) . . . . ?
C26 C7 C8 O9 -4.1(4) . . . . ?
C26 C7 C8 C12 118.7(3) . . . . ?
C40 C42 C46 C45 -113.2(3) . . . . ?
C40 C42 C46 C47 18.9(4) . . . . ?
C60 C38 C37 O64 -1.7(4) . . . . ?
C60 C38 C37 C36 -178.3(3) . . . . ?
C60 C38 C39 C40 -179.7(3) . . . . ?
C13 C14 C15 C16 0.7(6) . . . . ?
C13 C18 C17 C16 -0.2(6) . . . . ?
C42 O43 C44 C45 -30.4(3) . . . . ?
C42 O43 C44 C59 -158.9(3) . . . . ?
C42 C46 C45 C54 92.1(3) . . . . ?
C42 C46 C45 C53 -146.5(3) . . . . ?
C42 C46 C45 C44 -28.3(3) . . . . ?
C42 C46 C47 C48 -56.6(5) . . . . ?
C42 C46 C47 C52 129.4(3) . . . . ?
C46 C45 C44 O43 35.9(3) . . . . ?
C46 C45 C44 C59 159.2(3) . . . . ?
C46 C47 C52 C51 174.0(3) . . . . ?
C45 C46 C47 C48 70.5(4) . . . . ?
C45 C46 C47 C52 -103.5(4) . . . . ?
C48 C47 C52 C51 -0.4(5) . . . . ?
C48 C49 C50 C51 -1.7(6) . . . . ?
C47 C46 C45 C54 -42.6(4) . . . . ?
C47 C46 C45 C53 78.8(3) . . . . ?
C47 C46 C45 C44 -163.1(3) . . . . ?
C47 C48 C49 C50 0.9(5) . . . . ?
C47 C52 C51 C50 -0.4(6) . . . . ?
C14 C13 C18 C17 0.7(5) . . . . ?
C53 C45 C44 O43 153.7(3) . . . . ?
C53 C45 C44 C59 -83.0(4) . . . . ?
C18 C13 C14 C15 -1.0(5) . . . . ?
C18 C17 C16 C15 -0.1(6) . . . . ?
C19 C11 C12 C8 -145.6(3) . . . . ?
C19 C11 C12 C13 79.2(3) . . . . ?
C25 C10 C11 C20 39.2(4) . . . . ?
C25 C10 C11 C12 158.2(3) . . . . ?
C25 C10 C11 C19 -84.2(4) . . . . ?
C44 O43 C42 C40 142.9(3) . . . . ?
C44 O43 C42 C46 10.7(3) . . . . ?
C27 C5 C6 C7 -175.1(3) . . . . ?
C49 C48 C47 C46 -173.8(3) . . . . ?
C49 C48 C47 C52 0.1(5) . . . . ?
C35 C36 C41 C40 -176.8(3) . . . . ?
C23 O22 C20 O21 1.1(4) . . . . ?
C23 O22 C20 C11 179.2(2) . . . . ?
C17 C16 C15 C14 -0.2(7) . . . . ?
C57 O56 C54 O55 1.8(5) . . . . ?
C57 O56 C54 C45 178.9(3) . . . . ?
C52 C51 C50 C49 1.5(6) . . . . ?
